data_2003738
loop_
_publ_author_name
'Zhu, Y.'
'Lu, S.'
'Huang, X.'
'Wu, Q.'
'Yu, R.'
'Huang, J.'

_publ_section_title
;
 A Novel Nickel-Containing Chain-Like Polymer: [{Ni(NH~3~)~4~}Ni{S~2~C=
 C(CN)~2~}~2~]~{\\infty ~}
;
_journal_issue 8
_journal_name_full 'Acta Crystallographica Section C'
_journal_page_first 1515
_journal_page_last 1517
_journal_paper_doi 10.1107/S010827019500182X
_journal_volume 51
_journal_year 1995
_chemical_formula_sum 'C8 H12 N8 Ni2 S4'
_chemical_formula_weight 465.88
_space_group_IT_number 14
_symmetry_cell_setting monoclinic
_symmetry_space_group_name_Hall '-P 2yn'
_symmetry_space_group_name_H-M 'P 1 21/n 1'
_atom_type_scat_source IntTabIV
_cell_angle_alpha 90
_cell_angle_beta 106.26(1)
_cell_angle_gamma 90
_cell_formula_units_Z 2
_cell_length_a 9.539(2)
_cell_length_b 9.684(1)
_cell_length_c 10.218(1)
_cell_measurement_reflns_used 25
_cell_measurement_temperature 296
_cell_measurement_theta_max 14.71
_cell_measurement_theta_min 8.31
_cell_volume 906.1(2)
_diffrn_measurement_device 'Enraf-Nonius CAD-4'
_diffrn_measurement_method '\w/2\q scans'
_diffrn_radiation_type MoK\a
_diffrn_radiation_wavelength 0.71073
_diffrn_reflns_av_R_equivalents 0.00817
_diffrn_reflns_limit_h_max 12
_diffrn_reflns_limit_h_min 0
_diffrn_reflns_limit_k_max 12
_diffrn_reflns_limit_k_min 0
_diffrn_reflns_limit_l_max 13
_diffrn_reflns_limit_l_min -13
_diffrn_reflns_number 2216
_diffrn_reflns_theta_max 27
_diffrn_standards_decay_% 0.3
_diffrn_standards_interval_count 300
_diffrn_standards_number 3
_exptl_absorpt_coefficient_mu 2.538
_exptl_absorpt_correction_T_max 1.000
_exptl_absorpt_correction_T_min 0.873
_exptl_absorpt_correction_type 'empirical, \y scan'
_exptl_crystal_colour 'dark brown'
_exptl_crystal_density_diffrn 1.71
_exptl_crystal_description Block
_exptl_crystal_size_max 0.10
_exptl_crystal_size_mid 0.15
_exptl_crystal_size_min 0.15
_refine_diff_density_max 0.49
_refine_diff_density_min -0.41
_refine_ls_extinction_coef 'secondary: 1.923 x 10^-7^'
_refine_ls_extinction_method 'TEXSAN 2.0 (Molecular Structure Corporation, 1989)'
_refine_ls_goodness_of_fit_obs 1.28
_refine_ls_hydrogen_treatment noref
_refine_ls_number_parameters 104
_refine_ls_number_reflns 1353
_refine_ls_R_factor_obs 0.043
_refine_ls_shift/esd_max 0.004
_refine_ls_structure_factor_coef F
_refine_ls_weighting_scheme
;
\w = 1/\s^2^(F)
;
_refine_ls_wR_factor_obs 0.053
_reflns_number_observed 1440
_reflns_number_total 2118
_reflns_observed_criterion I>3\s(I)
_cod_data_source_file ab1237.cif
_cod_data_source_block ab1237a
_cod_original_cell_volume 906.1(5)
_cod_original_sg_symbol_H-M 'P 21/n'
_cod_database_code 2003738

loop_
_symmetry_equiv_pos_as_xyz
x,y,z
1/2+x,1/2-y,1/2+z
-x,-y,-z
1/2-x,1/2+y,1/2-z

loop_
_atom_site_label
_atom_site_fract_x
_atom_site_fract_y
_atom_site_fract_z
_atom_site_B_iso_or_equiv
Ni1 .0 .5 .5 2.65(3)
Ni2 .0 1.0000 .0 3.06(4)
S1 0.1071(2) 1.1096(1) 0.1908(1) 3.42(5)
S2 0.0095(2) 0.8359(1) 0.1518(1) 3.97(5)
N1 -0.1960(5) 0.5737(4) 0.3656(4) 3.8(2)
N2 -0.0714(5) 0.5583(5) 0.6689(4) 4.3(2)
N3 0.2694(7) 1.1191(5) 0.5774(5) 5.9(3)
N4 0.0918(5) 0.6948(4) 0.4944(4) 3.5(2)
C1 0.0932(5) 0.9561(4) 0.2704(5) 2.8(2)
C2 0.1417(5) 0.9333(5) 0.4097(5) 2.9(2)
C3 0.2129(7) 1.0367(5) 0.5021(5) 3.6(2)
C4 0.1173(5) 0.8010(5) 0.4614(4) 3.0(2)
H1 -0.2312 0.6499 0.4060 4.6
H2 -0.1783 0.6029 0.2826 4.6
H3 -0.2670 0.5024 0.3468 4.6
H4 0.0106 0.5840 0.7421 5.2
H5 -0.1356 0.6356 0.6447 5.2
H6 -0.1211 0.4840 0.6957 5.2

loop_
_geom_angle_atom_site_label_1
_geom_angle_atom_site_label_2
_geom_angle_atom_site_label_3
_geom_angle_site_symmetry_1
_geom_angle_site_symmetry_3
_geom_angle
_geom_angle_publ_flag
N4 Ni1 N4 . 3_566 180.00 yes
N4 Ni1 N2 . . 90.9(2) yes
N4 Ni1 N2 . 3_566 89.1(2) yes
N4 Ni1 N1 . . 88.8(2) yes
N4 Ni1 N1 . 3_566 91.2(2) yes
N4 Ni1 N2 3_566 . 89.1(2) no
N4 Ni1 N2 3_566 3_566 90.9(2) no
N4 Ni1 N1 3_566 . 91.2(2) no
N4 Ni1 N1 3_566 3_566 88.8(2) no
N2 Ni1 N2 . 3_566 180.00 no
N2 Ni1 N1 . . 90.7(2) yes
N2 Ni1 N1 3_566 . 89.3(2) yes
N2 Ni1 N1 . 3_566 89.3(2) yes
N2 Ni1 N1 3_566 3_566 90.7(2) no
N1 Ni1 N1 . 3_566 180(7) no
S1 Ni2 S1 . 3_575 180.00 no
S1 Ni2 S2 . . 78.88(5) yes
S1 Ni2 S2 3_575 . 101.12(5) yes
S1 Ni2 S2 . 3_575 101.12(5) no
S1 Ni2 S2 3_575 3_575 78.88(5) no
S2 Ni2 S2 . 3_575 180.00 no
C1 S1 Ni2 . . 85.6(2) yes
C1 S2 Ni2 . . 85.8(2) yes
C4 N4 Ni1 . . 163.3(4) yes
C2 C1 S2 . . 125.1(4) yes
C2 C1 S1 . . 125.2(4) yes
S2 C1 S1 . . 109.7(7) yes
C1 C2 C3 . . 122.2(4) yes
C1 C2 C4 . . 118.7(4) yes
C3 C2 C4 . . 119.1(4) yes
N3 C3 C2 . . 179.2(6) yes
N4 C4 C2 . . 175.6(5) yes
N3c H1 N1 3_576 . 151.18 no
N3d H4 N2 4_546 . 172.26 no

loop_
_geom_bond_atom_site_label_1
_geom_bond_atom_site_label_2
_geom_bond_site_symmetry_1
_geom_bond_site_symmetry_2
_geom_bond_distance
_geom_bond_publ_flag
Ni1 N4 . . 2.088(4) yes
Ni1 N4 . 3_566 2.088(4) no
Ni1 N1 . . 2.110(4) yes
Ni1 N1 . 3_566 2.110(4) no
Ni1 N2 . . 2.102(4) yes
Ni1 N2 . 3_566 2.102(4) no
Ni2 S1 . . 2.2040(10) yes
Ni2 S1 . 3_575 2.2040(10) no
Ni2 S2 . . 2.2060(10) yes
Ni2 S2 . 3_575 2.2060(10) no
S1 C1 . . 1.717(5) yes
S2 C1 . . 1.709(5) yes
N3 C3 . . 1.135(6) yes
N4 C4 . . 1.130(6) yes
C1 C2 . . 1.386(6) yes
C2 C3 . . 1.412(7) yes
C2 C4 . . 1.430(6) yes
N3 N1 3_576 . 3.148(7) yes
N3 N2 4_546 . 3.343(7) yes
N3 H1 3_576 . 2.281 no
N3 H4 4_546 . 2.398 no
N1 H3 . . 0.948 no
N1 H1 . . 0.951 no
N1 H2 . . 0.953 no
N2 H6 . . 0.943 no
N2 H4 . . 0.951 no
N2 H5 . . 0.955 no
